data_4079847
loop_
_publ_author_name
'Mairychov\'a, Barbora'
'Svoboda, Tom\'a\<s'
'Erben, Milan'
'R\%u\<zi\<cka, Ale\<s'
'Dost\'al, Libor'
'Jambor, Roman'

_publ_section_title
;
 Intramolecularly Coordinated Group 14 and 15 Chalcogenites
;
_journal_issue 1
_journal_name_full Organometallics
_journal_page_first 157
_journal_paper_doi 10.1021/om3009553
_journal_volume 32
_journal_year 2013
_chemical_formula_moiety 'C12 H19 N2 O3 Sb Se'
_chemical_formula_sum 'C12 H19 N2 O3 Sb Se'
_chemical_formula_weight 440.00
_chemical_name_systematic
; 
 ? 
;
_space_group_IT_number 14
_symmetry_cell_setting monoclinic
_symmetry_space_group_name_Hall '-P 2ybc'
_symmetry_space_group_name_H-M 'P 1 21/c 1'
_atom_sites_solution_hydrogens geom
_atom_sites_solution_primary direct
_atom_sites_solution_secondary difmap
_audit_creation_method SHELXL-97
_cell_angle_alpha 90
_cell_angle_beta 100.517(7)
_cell_angle_gamma 90
_cell_formula_units_Z 4
_cell_length_a 6.8590(5)
_cell_length_b 10.8520(16)
_cell_length_c 20.385(3)
_cell_measurement_reflns_used 14917
_cell_measurement_temperature 150(1)
_cell_measurement_theta_max 27.5
_cell_measurement_theta_min 1
_cell_volume 1491.8(3)
_computing_cell_refinement 'COLLECT and DENZO'
_computing_data_collection 'COLLECT (Hooft, 1998) and DENZO (Otwinowski & Minor, 1997)'
_computing_data_reduction 'COLLECT and DENZO'
_computing_molecular_graphics 'PLATON (Spek, 2003)'
_computing_publication_material 'SHELXL-97 (Sheldrick, 1997)'
_computing_structure_refinement 'SHELXL-97 (Sheldrick, 1997)'
_computing_structure_solution 'SIR92 (Altomare et al., 1994)'
_diffrn_ambient_temperature 150(1)
_diffrn_detector_area_resol_mean 9.091
_diffrn_measured_fraction_theta_full 0.984
_diffrn_measured_fraction_theta_max 0.984
_diffrn_measurement_device_type 'Bruker Nonius KappaCCD area detector'
_diffrn_measurement_method '\f and \w scans to fill the Ewald sphere'
_diffrn_radiation_monochromator graphite
_diffrn_radiation_source 'fine-focus sealed tube'
_diffrn_radiation_type MoK\a
_diffrn_radiation_wavelength 0.71073
_diffrn_reflns_av_R_equivalents 0.0633
_diffrn_reflns_av_sigmaI/netI 0.0576
_diffrn_reflns_limit_h_max 8
_diffrn_reflns_limit_h_min -8
_diffrn_reflns_limit_k_max 14
_diffrn_reflns_limit_k_min -14
_diffrn_reflns_limit_l_max 26
_diffrn_reflns_limit_l_min -26
_diffrn_reflns_number 14884
_diffrn_reflns_theta_full 27.50
_diffrn_reflns_theta_max 27.50
_diffrn_reflns_theta_min 2.13
_diffrn_standards_number 0
_exptl_absorpt_coefficient_mu 4.294
_exptl_absorpt_correction_T_max 0.637
_exptl_absorpt_correction_T_min 0.456
_exptl_absorpt_correction_type integration
_exptl_absorpt_process_details
;
Gaussian integration (Coppens, 1970)
;
_exptl_crystal_colour colourless
_exptl_crystal_density_diffrn 1.959
_exptl_crystal_density_method 'not measured'
_exptl_crystal_description block
_exptl_crystal_F_000 856
_exptl_crystal_size_max 0.35
_exptl_crystal_size_mid 0.15
_exptl_crystal_size_min 0.11
_refine_diff_density_max 0.598
_refine_diff_density_min -0.671
_refine_diff_density_rms 0.138
_refine_ls_extinction_method none
_refine_ls_goodness_of_fit_ref 1.054
_refine_ls_hydrogen_treatment constr
_refine_ls_matrix_type full
_refine_ls_number_parameters 172
_refine_ls_number_reflns 3373
_refine_ls_number_restraints 0
_refine_ls_restrained_S_all 1.054
_refine_ls_R_factor_all 0.0714
_refine_ls_R_factor_gt 0.0353
_refine_ls_shift/su_max 0.001
_refine_ls_shift/su_mean 0.000
_refine_ls_structure_factor_coef Fsqd
_refine_ls_weighting_details 'calc w=1/[\s^2^(Fo^2^)+(0.0263P)^2^+0.8627P] where P=(Fo^2^+2Fc^2^)/3'
_refine_ls_weighting_scheme calc
_refine_ls_wR_factor_gt 0.0574
_refine_ls_wR_factor_ref 0.0660
_reflns_number_gt 2420
_reflns_number_total 3373
_reflns_threshold_expression >2sigma(I)
_cod_data_source_file om3009553_si_002.cif
_cod_data_source_block compound6
_cod_original_sg_symbol_H-M 'P 21/c'
_cod_database_code 4079847

loop_
_symmetry_equiv_pos_as_xyz
'x, y, z'
'-x, y+1/2, -z+1/2'
'-x, -y, -z'
'x, -y-1/2, z-1/2'

loop_
_atom_site_label
_atom_site_type_symbol
_atom_site_fract_x
_atom_site_fract_y
_atom_site_fract_z
_atom_site_U_iso_or_equiv
_atom_site_adp_type
_atom_site_occupancy
_atom_site_symmetry_multiplicity
_atom_site_calc_flag
_atom_site_refinement_flags
Sb1 Sb 0.37549(4) 0.37789(2) 0.140420(13) 0.02420(9) Uani 1 1 d .
Se1 Se 0.00861(6) 0.52079(4) 0.09464(2) 0.02962(12) Uani 1 1 d .
O3 O 0.0608(5) 0.6660(3) 0.09494(15) 0.0483(8) Uani 1 1 d .
C2 C 0.1792(5) 0.1550(4) 0.19492(18) 0.0243(9) Uani 1 1 d .
O2 O 0.1809(4) 0.4456(3) 0.05551(13) 0.0317(7) Uani 1 1 d .
C7 C 0.2112(6) 0.2350(4) 0.25679(19) 0.0311(10) Uani 1 1 d .
H7A H 0.0990 0.2900 0.2551 0.037 Uiso 1 1 d R
H7B H 0.2201 0.1840 0.2963 0.037 Uiso 1 1 d R
N1 N 0.3917(5) 0.3088(3) 0.26030(15) 0.0270(8) Uani 1 1 d .
O1 O 0.1334(4) 0.4649(3) 0.17156(13) 0.0336(7) Uani 1 1 d .
C1 C 0.2417(5) 0.2001(3) 0.13826(18) 0.0220(8) Uani 1 1 d .
N2 N 0.4735(5) 0.2569(3) 0.04385(15) 0.0276(8) Uani 1 1 d .
C3 C 0.0938(6) 0.0397(4) 0.19386(19) 0.0286(10) Uani 1 1 d .
H3 H 0.0493 0.0105 0.2314 0.034 Uiso 1 1 d R
C4 C 0.0745(6) -0.0323(4) 0.1372(2) 0.0304(10) Uani 1 1 d .
H4 H 0.0159 -0.1097 0.1364 0.037 Uiso 1 1 d R
C10 C 0.3041(6) 0.1757(4) 0.02220(19) 0.0299(10) Uani 1 1 d .
H10A H 0.3438 0.1078 -0.0034 0.036 Uiso 1 1 d R
H10B H 0.1999 0.2211 -0.0064 0.036 Uiso 1 1 d R
C5 C 0.1440(6) 0.0104(4) 0.08185(19) 0.0274(9) Uani 1 1 d .
H5 H 0.1346 -0.0394 0.0443 0.033 Uiso 1 1 d R
C8 C 0.5691(6) 0.2322(4) 0.2770(2) 0.0394(11) Uani 1 1 d .
H8A H 0.5771 0.1979 0.3208 0.047 Uiso 1 1 d R
H8B H 0.6839 0.2823 0.2759 0.047 Uiso 1 1 d R
H8C H 0.5637 0.1667 0.2450 0.047 Uiso 1 1 d R
C12 C 0.5210(7) 0.3293(4) -0.0123(2) 0.0427(12) Uani 1 1 d .
H12A H 0.5525 0.2743 -0.0458 0.051 Uiso 1 1 d R
H12B H 0.6329 0.3814 0.0034 0.051 Uiso 1 1 d R
H12C H 0.4091 0.3792 -0.0311 0.051 Uiso 1 1 d R
C6 C 0.2268(5) 0.1258(4) 0.08152(18) 0.0240(8) Uani 1 1 d .
C9 C 0.3988(6) 0.4093(4) 0.3085(2) 0.0329(10) Uani 1 1 d .
H9A H 0.3969 0.3762 0.3521 0.039 Uiso 1 1 d R
H9B H 0.2859 0.4619 0.2954 0.039 Uiso 1 1 d R
H9C H 0.5181 0.4561 0.3095 0.039 Uiso 1 1 d R
C11 C 0.6510(6) 0.1868(4) 0.0750(2) 0.0419(11) Uani 1 1 d .
H11A H 0.6233 0.1436 0.1133 0.050 Uiso 1 1 d R
H11B H 0.7593 0.2428 0.0885 0.050 Uiso 1 1 d R
H11C H 0.6857 0.1287 0.0435 0.050 Uiso 1 1 d R

loop_
_atom_site_aniso_label
_atom_site_aniso_U_11
_atom_site_aniso_U_22
_atom_site_aniso_U_33
_atom_site_aniso_U_23
_atom_site_aniso_U_13
_atom_site_aniso_U_12
Sb1 0.02557(15) 0.02219(15) 0.02531(15) -0.00072(12) 0.00594(10) -0.00155(13)
Se1 0.0300(2) 0.0313(2) 0.0264(2) -0.00212(19) 0.00234(17) 0.0051(2)
O3 0.066(2) 0.0267(17) 0.0468(19) -0.0019(15) -0.0032(17) 0.0076(16)
C2 0.024(2) 0.025(2) 0.024(2) 0.0046(17) 0.0058(17) 0.0032(17)
O2 0.0357(16) 0.0340(17) 0.0263(15) 0.0021(12) 0.0079(13) 0.0062(14)
C7 0.033(2) 0.037(3) 0.024(2) 0.0010(19) 0.0063(18) -0.007(2)
N1 0.0277(18) 0.029(2) 0.0231(17) -0.0039(14) 0.0013(14) -0.0009(16)
O1 0.0390(17) 0.0403(18) 0.0225(15) -0.0012(13) 0.0080(13) 0.0138(15)
C1 0.0192(18) 0.021(2) 0.025(2) 0.0013(16) 0.0028(16) -0.0014(17)
N2 0.0326(18) 0.0261(19) 0.0266(17) 0.0020(15) 0.0118(15) 0.0012(16)
C3 0.028(2) 0.033(3) 0.024(2) 0.0054(18) 0.0040(17) -0.007(2)
C4 0.026(2) 0.024(2) 0.040(3) 0.0034(19) 0.0019(19) -0.0100(19)
C10 0.037(2) 0.032(2) 0.023(2) -0.0037(18) 0.0094(18) -0.005(2)
C5 0.026(2) 0.027(2) 0.026(2) -0.0039(18) -0.0013(17) 0.0013(19)
C8 0.042(3) 0.036(3) 0.036(2) -0.003(2) -0.006(2) 0.014(2)
C12 0.051(3) 0.043(3) 0.039(3) 0.007(2) 0.021(2) -0.006(2)
C6 0.0200(19) 0.025(2) 0.026(2) 0.0022(18) 0.0012(16) 0.0002(18)
C9 0.038(2) 0.031(3) 0.028(2) -0.0061(19) 0.0026(19) 0.002(2)
C11 0.036(2) 0.042(3) 0.050(3) 0.003(2) 0.015(2) 0.006(2)

loop_
_atom_type_symbol
_atom_type_description
_atom_type_scat_dispersion_real
_atom_type_scat_dispersion_imag
_atom_type_scat_source
C C 0.0033 0.0016 'International Tables Vol C Tables 4.2.6.8 and 6.1.1.4'
H H 0.0000 0.0000 'International Tables Vol C Tables 4.2.6.8 and 6.1.1.4'
O O 0.0106 0.0060 'International Tables Vol C Tables 4.2.6.8 and 6.1.1.4'
Sb Sb -0.5866 1.5461 'International Tables Vol C Tables 4.2.6.8 and 6.1.1.4'
Se Se -0.0929 2.2259 'International Tables Vol C Tables 4.2.6.8 and 6.1.1.4'
N N 0.0061 0.0033 'International Tables Vol C Tables 4.2.6.8 and 6.1.1.4'

loop_
_exptl_crystal_face_index_h
_exptl_crystal_face_index_k
_exptl_crystal_face_index_l
_exptl_crystal_face_perp_dist
0 0 1 0.069
0 0 -1 0.075
-1 0 0 0.162
1 0 0 0.138
0 1 0 0.054
0 -1 0 0.057

loop_
_geom_angle_atom_site_label_1
_geom_angle_atom_site_label_2
_geom_angle_atom_site_label_3
_geom_angle
O1 Sb1 O2 71.12(10)
O1 Sb1 C1 92.97(13)
O2 Sb1 C1 95.31(12)
O1 Sb1 N1 74.97(10)
O2 Sb1 N1 143.16(10)
C1 Sb1 N1 72.30(12)
O1 Sb1 N2 142.65(10)
O2 Sb1 N2 76.34(10)
C1 Sb1 N2 72.07(12)
N1 Sb1 N2 128.17(10)
O1 Sb1 Se1 35.71(7)
O2 Sb1 Se1 35.54(7)
C1 Sb1 Se1 97.45(10)
N1 Sb1 Se1 110.10(7)
N2 Sb1 Se1 110.77(7)
O3 Se1 O2 106.84(16)
O3 Se1 O1 105.22(15)
O2 Se1 O1 89.22(12)
O3 Se1 Sb1 109.57(12)
O2 Se1 Sb1 44.83(9)
O1 Se1 Sb1 44.58(8)
C3 C2 C1 120.0(4)
C3 C2 C7 122.0(3)
C1 C2 C7 118.0(3)
Se1 O2 Sb1 99.62(12)
N1 C7 C2 110.3(3)
N1 C7 H7A 108.8
C2 C7 H7A 109.2
N1 C7 H7B 110.3
C2 C7 H7B 110.1
H7A C7 H7B 108.1
C8 N1 C9 110.1(3)
C8 N1 C7 111.1(3)
C9 N1 C7 111.4(3)
C8 N1 Sb1 106.3(2)
C9 N1 Sb1 114.6(2)
C7 N1 Sb1 103.1(2)
Se1 O1 Sb1 99.71(12)
C2 C1 C6 119.7(3)
C2 C1 Sb1 119.8(3)
C6 C1 Sb1 120.3(3)
C10 N2 C12 111.3(3)
C10 N2 C11 111.6(3)
C12 N2 C11 109.1(3)
C10 N2 Sb1 103.7(2)
C12 N2 Sb1 116.8(3)
C11 N2 Sb1 104.2(2)
C2 C3 C4 120.1(4)
C2 C3 H3 119.9
C4 C3 H3 120.0
C3 C4 C5 119.9(4)
C3 C4 H4 120.1
C5 C4 H4 120.0
N2 C10 C6 110.6(3)
N2 C10 H10A 109.6
C6 C10 H10A 109.4
N2 C10 H10B 109.5
C6 C10 H10B 109.6
H10A C10 H10B 108.1
C6 C5 C4 120.9(4)
C6 C5 H5 119.4
C4 C5 H5 119.7
N1 C8 H8A 109.9
N1 C8 H8B 108.9
H8A C8 H8B 109.5
N1 C8 H8C 109.6
H8A C8 H8C 109.5
H8B C8 H8C 109.5
N2 C12 H12A 109.3
N2 C12 H12B 109.4
H12A C12 H12B 109.5
N2 C12 H12C 109.7
H12A C12 H12C 109.5
H12B C12 H12C 109.5
C5 C6 C1 119.3(3)
C5 C6 C10 122.5(4)
C1 C6 C10 118.2(3)
N1 C9 H9A 109.7
N1 C9 H9B 109.3
H9A C9 H9B 109.5
N1 C9 H9C 109.4
H9A C9 H9C 109.5
H9B C9 H9C 109.5
N2 C11 H11A 109.4
N2 C11 H11B 109.4
H11A C11 H11B 109.5
N2 C11 H11C 109.6
H11A C11 H11C 109.5
H11B C11 H11C 109.5

loop_
_geom_bond_atom_site_label_1
_geom_bond_atom_site_label_2
_geom_bond_distance
Sb1 O1 2.106(3)
Sb1 O2 2.115(3)
Sb1 C1 2.133(4)
Sb1 N1 2.539(3)
Sb1 N2 2.557(3)
Sb1 Se1 2.9581(6)
Se1 O3 1.615(3)
Se1 O2 1.744(3)
Se1 O1 1.752(3)
C2 C3 1.380(5)
C2 C1 1.392(5)
C2 C7 1.513(5)
C7 N1 1.465(5)
C7 H7A 0.9700
C7 H7B 0.9700
N1 C8 1.462(5)
N1 C9 1.463(5)
C1 C6 1.399(5)
N2 C10 1.460(5)
N2 C12 1.473(5)
N2 C11 1.477(5)
C3 C4 1.381(5)
C3 H3 0.9299
C4 C5 1.382(5)
C4 H4 0.9300
C10 C6 1.507(5)
C10 H10A 0.9700
C10 H10B 0.9700
C5 C6 1.375(5)
C5 H5 0.9300
C8 H8A 0.9601
C8 H8B 0.9600
C8 H8C 0.9600
C12 H12A 0.9600
C12 H12B 0.9600
C12 H12C 0.9600
C9 H9A 0.9601
C9 H9B 0.9600
C9 H9C 0.9600
C11 H11A 0.9599
C11 H11B 0.9600
C11 H11C 0.9601
